data_7033896
loop_
_publ_author_name
'Gupta, Sandeep K.'
'Kuppuswamy, Subramaniam'
'Walsh, James P. S.'
'McInnes, Eric J. L.'
'Murugavel, Ramaswamy'

_publ_section_title
;
 Discrete and polymeric cobalt organophosphates: isolation of a 3-D cobalt
 phosphate framework exhibiting selective CO2 capture.
;
_journal_issue 12
_journal_name_full 'Dalton transactions (Cambridge, England : 2003)'
_journal_page_first 5587
_journal_page_last 5601
_journal_paper_doi 10.1039/c4dt03379e
_journal_volume 44
_journal_year 2015
_chemical_formula_moiety 'C44 H56 Co1 N4 O8 P2'
_chemical_formula_sum 'C44 H56 Co N4 O8 P2'
_chemical_formula_weight 889.80
_chemical_name_systematic
;
 ?
;
_space_group_IT_number 2
_symmetry_cell_setting triclinic
_symmetry_space_group_name_Hall '-P 1'
_symmetry_space_group_name_H-M 'P -1'
_atom_sites_solution_hydrogens geom
_atom_sites_solution_primary direct
_atom_sites_solution_secondary difmap
_audit_creation_method SHELXL-97
_audit_update_record
;
2015-01-23 deposited with the CCDC.
2015-02-03 downloaded from the CCDC.
;
_cell_angle_alpha 82.120(6)
_cell_angle_beta 86.980(6)
_cell_angle_gamma 68.922(6)
_cell_formula_units_Z 1
_cell_length_a 9.3002(8)
_cell_length_b 9.6080(8)
_cell_length_c 13.0067(10)
_cell_measurement_reflns_used 0
_cell_measurement_temperature 133(2)
_cell_measurement_theta_max 12.9
_cell_measurement_theta_min 3.1
_cell_volume 1074.22(16)
_computing_cell_refinement
;
CrysAlis RED, Oxford Diffraction Ltd.,
Version 1.171.31.7 (release 18-10-2006 CrysAlis171 .NET)
(compiled Oct 18 2006,16:28:17)
;
_computing_data_collection
;
CrysAlis CCD, Oxford Diffraction Ltd.,
Version 1.171.31.7 (release 18-10-2006 CrysAlis171 .NET)
(compiled Oct 18 2006,16:28:17)
;
_computing_data_reduction
;
CrysAlis RED, Oxford Diffraction Ltd.,
Version 1.171.31.7 (release 18-10-2006 CrysAlis171 .NET)
(compiled Oct 18 2006,16:28:17)
;
_computing_molecular_graphics 'Ortep-3 for Windows (Farrugia, 1997)'
_computing_publication_material 'WinGX publication routines (Farrugia, 1999)'
_computing_structure_refinement 'SHELXL-97 (Sheldrick, 1997)'
_computing_structure_solution 'SHELXS-97 (Sheldrick, 1997)'
_diffrn_ambient_temperature 133(2)
_diffrn_measured_fraction_theta_full 0.995
_diffrn_measured_fraction_theta_max 0.995
_diffrn_measurement_device_type 'Xcalibur, Ruby, Gemini'
_diffrn_measurement_method '\w scans'
_diffrn_radiation_monochromator graphite
_diffrn_radiation_source 'fine-focus sealed tube'
_diffrn_radiation_type MoK\a
_diffrn_radiation_wavelength 0.71073
_diffrn_reflns_av_R_equivalents 0.0416
_diffrn_reflns_av_sigmaI/netI 0.0300
_diffrn_reflns_limit_h_max 10
_diffrn_reflns_limit_h_min -10
_diffrn_reflns_limit_k_max 11
_diffrn_reflns_limit_k_min -10
_diffrn_reflns_limit_l_max 15
_diffrn_reflns_limit_l_min -15
_diffrn_reflns_number 13691
_diffrn_reflns_theta_full 24.81
_diffrn_reflns_theta_max 24.81
_diffrn_reflns_theta_min 1.58
_exptl_absorpt_coefficient_mu 0.531
_exptl_absorpt_correction_T_max 0.9488
_exptl_absorpt_correction_T_min 0.8568
_exptl_absorpt_correction_type multi-scan
_exptl_absorpt_process_details psi-scan
_exptl_crystal_colour 'pale rose'
_exptl_crystal_density_diffrn 1.375
_exptl_crystal_density_method 'not measured'
_exptl_crystal_description plates
_exptl_crystal_F_000 469
_exptl_crystal_size_max 0.30
_exptl_crystal_size_mid 0.30
_exptl_crystal_size_min 0.10
_refine_diff_density_max 0.210
_refine_diff_density_min -0.331
_refine_diff_density_rms 0.047
_refine_ls_extinction_method none
_refine_ls_goodness_of_fit_ref 1.043
_refine_ls_hydrogen_treatment mixed
_refine_ls_matrix_type full
_refine_ls_number_parameters 380
_refine_ls_number_reflns 3692
_refine_ls_number_restraints 0
_refine_ls_restrained_S_all 1.043
_refine_ls_R_factor_all 0.0351
_refine_ls_R_factor_gt 0.0271
_refine_ls_shift/su_max 0.001
_refine_ls_shift/su_mean 0.000
_refine_ls_structure_factor_coef Fsqd
_refine_ls_weighting_details 'calc w=1/[\s^2^(Fo^2^)+(0.0395P)^2^+0.2169P] where P=(Fo^2^+2Fc^2^)/3'
_refine_ls_weighting_scheme calc
_refine_ls_wR_factor_gt 0.0659
_refine_ls_wR_factor_ref 0.0714
_reflns_number_gt 3137
_reflns_number_total 3692
_reflns_threshold_expression >2sigma(I)
_cod_data_source_file c4dt03379e2.cif
_cod_data_source_block MUR73
_cod_depositor_comments 'Adding full bibliography for 7033896--7033902.cif.'
_cod_original_cell_volume 1074.22(15)
_cod_database_code 7033896

loop_
_symmetry_equiv_pos_as_xyz
'x, y, z'
'-x, -y, -z'

loop_
_atom_site_label
_atom_site_type_symbol
_atom_site_fract_x
_atom_site_fract_y
_atom_site_fract_z
_atom_site_U_iso_or_equiv
_atom_site_adp_type
_atom_site_occupancy
_atom_site_symmetry_multiplicity
_atom_site_calc_flag
_atom_site_refinement_flags
Co1 Co 1.0000 0.0000 1.0000 0.01815(10) Uani 1 2 d S
P1 P 1.04298(5) -0.36821(5) 1.10736(3) 0.01863(12) Uani 1 1 d .
N1 N 1.04186(17) 0.08059(17) 1.13757(11) 0.0220(3) Uani 1 1 d .
N2 N 0.74801(16) 0.08145(16) 1.03550(11) 0.0218(3) Uani 1 1 d .
O1 O 1.03424(13) -0.20806(13) 1.09163(9) 0.0207(3) Uani 1 1 d .
O2 O 1.08054(14) -0.43121(14) 1.22835(9) 0.0234(3) Uani 1 1 d .
O3 O 0.87978(14) -0.37813(14) 1.09798(10) 0.0235(3) Uani 1 1 d .
O4 O 1.15869(13) -0.47440(13) 1.04343(9) 0.0227(3) Uani 1 1 d .
C1 C 1.1577(2) -0.0024(2) 1.20167(14) 0.0256(4) Uani 1 1 d .
C2 C 1.1957(2) 0.0507(3) 1.28615(15) 0.0325(5) Uani 1 1 d .
C3 C 1.1085(3) 0.1945(3) 1.30611(16) 0.0359(5) Uani 1 1 d .
C4 C 0.9860(3) 0.2797(2) 1.24296(15) 0.0322(5) Uani 1 1 d .
C5 C 0.9570(2) 0.2193(2) 1.15944(15) 0.0266(4) Uani 1 1 d .
C6 C 0.6520(2) 0.2236(2) 1.00812(15) 0.0267(4) Uani 1 1 d .
C7 C 0.4975(2) 0.2756(2) 1.03373(16) 0.0290(4) Uani 1 1 d .
C8 C 0.4357(2) 0.1784(2) 1.09056(15) 0.0287(4) Uani 1 1 d .
C9 C 0.5318(2) 0.0319(2) 1.11859(16) 0.0297(4) Uani 1 1 d .
C10 C 0.6854(2) -0.0122(2) 1.08975(14) 0.0257(4) Uani 1 1 d .
C11 C 1.1286(2) -0.3649(2) 1.30244(13) 0.0227(4) Uani 1 1 d .
C12 C 1.2864(2) -0.4071(2) 1.32003(14) 0.0270(4) Uani 1 1 d .
C13 C 1.3307(2) -0.3510(2) 1.40242(15) 0.0332(5) Uani 1 1 d .
C14 C 1.2226(2) -0.2559(3) 1.46203(15) 0.0342(5) Uani 1 1 d .
C15 C 1.0675(2) -0.2141(2) 1.44150(15) 0.0306(4) Uani 1 1 d .
C16 C 1.0165(2) -0.2691(2) 1.36222(14) 0.0254(4) Uani 1 1 d .
C17 C 1.4070(2) -0.5162(2) 1.25757(16) 0.0320(5) Uani 1 1 d .
C18 C 1.4582(3) -0.6745(3) 1.3173(2) 0.0446(6) Uani 1 1 d .
C19 C 1.5469(3) -0.4699(3) 1.2301(2) 0.0462(6) Uani 1 1 d .
C20 C 0.8467(2) -0.2352(2) 1.34717(15) 0.0323(5) Uani 1 1 d .
C21 C 0.7976(3) -0.3525(3) 1.4164(2) 0.0454(6) Uani 1 1 d .
C22 C 0.7467(3) -0.0761(3) 1.3671(2) 0.0520(7) Uani 1 1 d .
H1 H 1.215(2) -0.098(3) 1.1835(15) 0.028(5) Uiso 1 1 d .
H2 H 1.281(3) -0.014(3) 1.3268(17) 0.034(6) Uiso 1 1 d .
H3 H 1.131(3) 0.234(3) 1.364(2) 0.060(8) Uiso 1 1 d .
H3A H 0.873(4) -0.427(4) 1.049(2) 0.075(9) Uiso 1 1 d .
H4 H 0.920(3) 0.385(3) 1.2511(17) 0.042(6) Uiso 1 1 d .
H5 H 0.872(3) 0.276(2) 1.1148(16) 0.029(5) Uiso 1 1 d .
H6 H 0.697(3) 0.285(3) 0.9714(17) 0.035(6) Uiso 1 1 d .
H7 H 0.432(3) 0.375(3) 1.0131(17) 0.037(6) Uiso 1 1 d .
H8 H 0.329(3) 0.212(3) 1.1103(17) 0.038(6) Uiso 1 1 d .
H9 H 0.493(3) -0.041(3) 1.1576(18) 0.041(6) Uiso 1 1 d .
H10 H 0.750(2) -0.113(2) 1.1063(14) 0.020(5) Uiso 1 1 d .
H13 H 1.441(3) -0.382(3) 1.4166(17) 0.042(6) Uiso 1 1 d .
H14 H 1.252(3) -0.217(3) 1.5222(18) 0.045(6) Uiso 1 1 d .
H15 H 0.989(2) -0.145(2) 1.4826(16) 0.031(5) Uiso 1 1 d .
H17 H 1.361(3) -0.520(2) 1.1917(17) 0.037(6) Uiso 1 1 d .
H18A H 1.545(3) -0.745(3) 1.2760(18) 0.047(7) Uiso 1 1 d .
H18B H 1.497(3) -0.671(3) 1.385(2) 0.053(7) Uiso 1 1 d .
H18C H 1.372(4) -0.714(3) 1.330(2) 0.071(9) Uiso 1 1 d .
H19A H 1.619(3) -0.537(3) 1.181(2) 0.067(8) Uiso 1 1 d .
H19B H 1.512(3) -0.369(3) 1.199(2) 0.055(8) Uiso 1 1 d .
H19C H 1.613(3) -0.484(3) 1.294(2) 0.057(7) Uiso 1 1 d .
H20 H 0.829(2) -0.245(2) 1.2778(17) 0.029(5) Uiso 1 1 d .
H21A H 0.852(3) -0.453(3) 1.405(2) 0.051(7) Uiso 1 1 d .
H21B H 0.814(3) -0.352(3) 1.492(2) 0.047(7) Uiso 1 1 d .
H21C H 0.689(4) -0.326(3) 1.407(2) 0.066(8) Uiso 1 1 d .
H22A H 0.643(4) -0.058(3) 1.351(2) 0.062(8) Uiso 1 1 d .
H22B H 0.747(3) -0.064(3) 1.440(2) 0.055(7) Uiso 1 1 d .
H22C H 0.783(4) 0.000(4) 1.326(3) 0.078(10) Uiso 1 1 d .

loop_
_atom_site_aniso_label
_atom_site_aniso_U_11
_atom_site_aniso_U_22
_atom_site_aniso_U_33
_atom_site_aniso_U_23
_atom_site_aniso_U_13
_atom_site_aniso_U_12
Co1 0.01660(18) 0.01605(17) 0.02160(18) -0.00582(13) -0.00065(12) -0.00424(13)
P1 0.0172(2) 0.0170(2) 0.0222(2) -0.00551(18) -0.00172(17) -0.00526(18)
N1 0.0232(8) 0.0217(8) 0.0229(7) -0.0048(6) 0.0011(6) -0.0097(6)
N2 0.0197(7) 0.0200(7) 0.0253(8) -0.0057(6) -0.0007(6) -0.0056(6)
O1 0.0204(6) 0.0187(6) 0.0232(6) -0.0052(5) -0.0008(5) -0.0062(5)
O2 0.0285(7) 0.0205(6) 0.0236(6) -0.0046(5) -0.0040(5) -0.0105(5)
O3 0.0192(6) 0.0232(7) 0.0301(7) -0.0113(6) 0.0002(5) -0.0070(5)
O4 0.0194(6) 0.0208(6) 0.0279(6) -0.0094(5) -0.0007(5) -0.0046(5)
C1 0.0253(10) 0.0262(10) 0.0274(10) -0.0023(8) -0.0014(8) -0.0118(8)
C2 0.0341(11) 0.0443(12) 0.0246(10) 0.0020(9) -0.0048(8) -0.0222(10)
C3 0.0480(13) 0.0468(13) 0.0268(10) -0.0134(10) 0.0071(9) -0.0315(11)
C4 0.0461(12) 0.0286(11) 0.0284(10) -0.0111(9) 0.0089(9) -0.0195(10)
C5 0.0320(11) 0.0217(9) 0.0266(10) -0.0068(8) 0.0019(8) -0.0090(8)
C6 0.0206(9) 0.0226(10) 0.0350(10) -0.0045(8) 0.0027(8) -0.0054(8)
C7 0.0229(10) 0.0230(10) 0.0373(11) -0.0051(8) -0.0007(8) -0.0032(8)
C8 0.0196(10) 0.0326(11) 0.0321(10) -0.0081(9) 0.0024(8) -0.0060(8)
C9 0.0244(10) 0.0290(10) 0.0337(10) -0.0024(8) 0.0037(8) -0.0081(8)
C10 0.0219(9) 0.0222(10) 0.0302(10) -0.0030(8) -0.0004(7) -0.0047(8)
C11 0.0278(10) 0.0215(9) 0.0201(9) -0.0019(7) -0.0032(7) -0.0101(8)
C12 0.0278(10) 0.0279(10) 0.0252(9) -0.0033(8) -0.0028(8) -0.0093(8)
C13 0.0315(11) 0.0429(12) 0.0295(10) -0.0064(9) -0.0061(8) -0.0170(10)
C14 0.0391(12) 0.0434(12) 0.0254(10) -0.0102(9) -0.0019(8) -0.0188(10)
C15 0.0370(11) 0.0329(11) 0.0243(9) -0.0083(8) 0.0034(8) -0.0143(9)
C16 0.0305(10) 0.0241(9) 0.0221(9) -0.0012(7) -0.0006(7) -0.0109(8)
C17 0.0253(10) 0.0377(12) 0.0309(10) -0.0095(9) -0.0057(8) -0.0062(9)
C18 0.0465(14) 0.0356(13) 0.0459(14) -0.0095(11) -0.0065(11) -0.0053(11)
C19 0.0346(13) 0.0559(16) 0.0485(14) -0.0159(13) 0.0093(11) -0.0147(12)
C20 0.0280(11) 0.0396(12) 0.0272(10) -0.0121(9) -0.0011(8) -0.0065(9)
C21 0.0396(14) 0.0628(17) 0.0459(14) -0.0157(12) 0.0051(11) -0.0302(13)
C22 0.0376(14) 0.0496(16) 0.0582(17) -0.0217(13) -0.0079(12) 0.0036(12)

loop_
_atom_type_symbol
_atom_type_description
_atom_type_scat_dispersion_real
_atom_type_scat_dispersion_imag
_atom_type_scat_source
C C 0.0033 0.0016 'International Tables Vol C Tables 4.2.6.8 and 6.1.1.4'
H H 0.0000 0.0000 'International Tables Vol C Tables 4.2.6.8 and 6.1.1.4'
N N 0.0061 0.0033 'International Tables Vol C Tables 4.2.6.8 and 6.1.1.4'
O O 0.0106 0.0060 'International Tables Vol C Tables 4.2.6.8 and 6.1.1.4'
P P 0.1023 0.0942 'International Tables Vol C Tables 4.2.6.8 and 6.1.1.4'
Co Co 0.3494 0.9721 'International Tables Vol C Tables 4.2.6.8 and 6.1.1.4'

loop_
_geom_angle_atom_site_label_1
_geom_angle_atom_site_label_2
_geom_angle_atom_site_label_3
_geom_angle
_geom_angle_site_symmetry_1
_geom_angle_site_symmetry_3
O1 Co1 O1 180.0 . 2_757
O1 Co1 N1 92.63(5) . 2_757
O1 Co1 N1 87.37(5) 2_757 2_757
O1 Co1 N1 87.37(5) . .
O1 Co1 N1 92.63(5) 2_757 .
N1 Co1 N1 180.0 2_757 .
O1 Co1 N2 91.51(5) . .
O1 Co1 N2 88.49(5) 2_757 .
N1 Co1 N2 90.08(5) 2_757 .
N1 Co1 N2 89.92(5) . .
O1 Co1 N2 88.49(5) . 2_757
O1 Co1 N2 91.51(5) 2_757 2_757
N1 Co1 N2 89.92(5) 2_757 2_757
N1 Co1 N2 90.08(5) . 2_757
N2 Co1 N2 180.0 . 2_757
O4 P1 O1 116.99(7) . .
O4 P1 O3 110.66(7) . .
O1 P1 O3 111.03(7) . .
O4 P1 O2 108.19(7) . .
O1 P1 O2 107.62(6) . .
O3 P1 O2 101.04(7) . .
C1 N1 C5 117.54(15) . .
C1 N1 Co1 121.34(12) . .
C5 N1 Co1 121.04(12) . .
C10 N2 C6 116.37(16) . .
C10 N2 Co1 119.97(12) . .
C6 N2 Co1 123.64(12) . .
P1 O1 Co1 152.96(7) . .
C11 O2 P1 127.74(11) . .
P1 O3 H3A 114(2) . .
N1 C1 C2 122.85(19) . .
N1 C1 H1 115.2(12) . .
C2 C1 H1 121.9(12) . .
C3 C2 C1 118.6(2) . .
C3 C2 H2 123.8(13) . .
C1 C2 H2 117.6(13) . .
C4 C3 C2 119.37(18) . .
C4 C3 H3 120.2(17) . .
C2 C3 H3 120.4(17) . .
C3 C4 C5 118.46(19) . .
C3 C4 H4 124.0(13) . .
C5 C4 H4 117.5(13) . .
N1 C5 C4 123.16(19) . .
N1 C5 H5 117.0(12) . .
C4 C5 H5 119.8(12) . .
N2 C6 C7 123.66(19) . .
N2 C6 H6 114.8(14) . .
C7 C6 H6 121.5(14) . .
C8 C7 C6 119.17(19) . .
C8 C7 H7 118.1(14) . .
C6 C7 H7 122.7(14) . .
C7 C8 C9 118.10(18) . .
C7 C8 H8 120.7(14) . .
C9 C8 H8 121.2(14) . .
C8 C9 C10 119.43(19) . .
C8 C9 H9 121.0(14) . .
C10 C9 H9 119.6(14) . .
N2 C10 C9 123.27(18) . .
N2 C10 H10 117.1(12) . .
C9 C10 H10 119.6(12) . .
O2 C11 C12 118.60(16) . .
O2 C11 C16 118.52(16) . .
C12 C11 C16 122.63(16) . .
C11 C12 C13 117.30(17) . .
C11 C12 C17 122.21(16) . .
C13 C12 C17 120.40(17) . .
C14 C13 C12 121.17(19) . .
C14 C13 H13 120.8(13) . .
C12 C13 H13 118.0(13) . .
C13 C14 C15 120.15(18) . .
C13 C14 H14 122.1(14) . .
C15 C14 H14 117.8(14) . .
C14 C15 C16 121.23(18) . .
C14 C15 H15 121.1(12) . .
C16 C15 H15 117.6(12) . .
C15 C16 C11 117.50(17) . .
C15 C16 C20 120.84(17) . .
C11 C16 C20 121.51(16) . .
C12 C17 C18 109.79(17) . .
C12 C17 C19 112.70(18) . .
C18 C17 C19 110.1(2) . .
C12 C17 H17 109.0(13) . .
C18 C17 H17 107.5(13) . .
C19 C17 H17 107.5(13) . .
C17 C18 H18A 108.6(14) . .
C17 C18 H18B 108.4(15) . .
H18A C18 H18B 110(2) . .
C17 C18 H18C 112.9(18) . .
H18A C18 H18C 110(2) . .
H18B C18 H18C 107(2) . .
C17 C19 H19A 110.7(16) . .
C17 C19 H19B 108.9(17) . .
H19A C19 H19B 110(2) . .
C17 C19 H19C 111.8(15) . .
H19A C19 H19C 105(2) . .
H19B C19 H19C 111(2) . .
C16 C20 C22 112.89(18) . .
C16 C20 C21 109.30(18) . .
C22 C20 C21 111.2(2) . .
C16 C20 H20 109.4(12) . .
C22 C20 H20 107.4(13) . .
C21 C20 H20 106.5(13) . .
C20 C21 H21A 115.0(16) . .
C20 C21 H21B 111.9(14) . .
H21A C21 H21B 105(2) . .
C20 C21 H21C 107.2(18) . .
H21A C21 H21C 111(2) . .
H21B C21 H21C 107(2) . .
C20 C22 H22A 109.3(17) . .
C20 C22 H22B 111.3(16) . .
H22A C22 H22B 106(2) . .
C20 C22 H22C 111.2(19) . .
H22A C22 H22C 110(3) . .
H22B C22 H22C 109(2) . .

loop_
_geom_bond_atom_site_label_1
_geom_bond_atom_site_label_2
_geom_bond_distance
_geom_bond_site_symmetry_2
Co1 O1 2.1088(12) .
Co1 O1 2.1088(12) 2_757
Co1 N1 2.1500(14) 2_757
Co1 N1 2.1500(14) .
Co1 N2 2.2324(14) .
Co1 N2 2.2324(14) 2_757
P1 O4 1.4963(12) .
P1 O1 1.4972(12) .
P1 O3 1.5666(12) .
P1 O2 1.6154(13) .
N1 C1 1.336(2) .
N1 C5 1.343(2) .
N2 C10 1.344(2) .
N2 C6 1.346(2) .
O2 C11 1.398(2) .
O3 H3A 0.86(3) .
C1 C2 1.384(3) .
C1 H1 0.94(2) .
C2 C3 1.380(3) .
C2 H2 0.94(2) .
C3 C4 1.374(3) .
C3 H3 0.96(3) .
C4 C5 1.381(3) .
C4 H4 0.99(2) .
C5 H5 0.96(2) .
C6 C7 1.380(3) .
C6 H6 0.91(2) .
C7 C8 1.379(3) .
C7 H7 0.94(2) .
C8 C9 1.379(3) .
C8 H8 0.96(2) .
C9 C10 1.383(3) .
C9 H9 0.97(2) .
C10 H10 0.94(2) .
C11 C12 1.398(3) .
C11 C16 1.399(3) .
C12 C13 1.405(3) .
C12 C17 1.519(3) .
C13 C14 1.377(3) .
C13 H13 0.98(2) .
C14 C15 1.382(3) .
C14 H14 1.00(2) .
C15 C16 1.396(3) .
C15 H15 0.98(2) .
C16 C20 1.511(3) .
C17 C18 1.529(3) .
C17 C19 1.530(3) .
C17 H17 0.99(2) .
C18 H18A 1.03(3) .
C18 H18B 0.98(3) .
C18 H18C 1.00(3) .
C19 H19A 1.01(3) .
C19 H19B 0.95(3) .
C19 H19C 1.03(3) .
C20 C22 1.526(3) .
C20 C21 1.529(3) .
C20 H20 0.95(2) .
C21 H21A 0.95(3) .
C21 H21B 1.00(2) .
C21 H21C 0.96(3) .
C22 H22A 0.95(3) .
C22 H22B 0.97(3) .
C22 H22C 0.99(3) .
